data_7000906
loop_
_publ_author_name
'Aragoni, M. Carla'
'Arca, Massimiliano'
'Crespo, Miriam'
'Devillanova, Francesco A.'
'Hursthouse, Michael B.'
'Huth, Susanne L.'
'Isaia, Francesco'
'Lippolis, Vito'
'Verani, Gaetano'

_publ_section_title
;
 Investigation on the reactivity of dithiophosphonato/dithiophosphato
 NiII complexes towards 2,4,6-tris-2-pyridyl-1,3,5-triazine:
 developments and new perspectives
;
_journal_issue 14
_journal_name_full 'Dalton Transactions'
_journal_page_first 2510
_journal_page_last 2520
_journal_paper_doi 10.1039/b819326f
_journal_year 2009
_chemical_formula_sum 'C40 H44 N6 Ni O4 P2 S4'
_chemical_formula_weight 921.70
_chemical_name_systematic
;
04slh042/93
;
_space_group_IT_number 14
_symmetry_cell_setting monoclinic
_symmetry_space_group_name_Hall '-P 2ybc'
_symmetry_space_group_name_H-M 'P 1 21/c 1'
_atom_sites_solution_hydrogens geom
_atom_sites_solution_primary direct
_atom_sites_solution_secondary difmap
_audit_creation_method SHELXL-97
_cell_angle_alpha 90.00
_cell_angle_beta 91.260(8)
_cell_angle_gamma 90.00
_cell_formula_units_Z 4
_cell_length_a 16.294(2)
_cell_length_b 20.6419(18)
_cell_length_c 12.5615(10)
_cell_measurement_reflns_used 9538
_cell_measurement_temperature 120(2)
_cell_measurement_theta_max 27.48
_cell_measurement_theta_min 2.91
_cell_volume 4223.9(7)
_computing_cell_refinement 'DENZO (Otwinowski & Minor, 1997) & COLLECT (Hooft, R.W.W., 1998)'
_computing_data_collection 'COLLECT (Hooft, R.W.W., 1998)'
_computing_data_reduction 'DENZO (Otwinowski & Minor, 1997) & COLLECT (Hooft, R.W.W., 1998)'
_computing_structure_refinement 'SHELXL-97 (Sheldrick, 1997)'
_computing_structure_solution 'SHELXS-97 (Sheldrick, 1997)'
_diffrn_ambient_temperature 120(2)
_diffrn_detector_area_resol_mean 9.091
_diffrn_measured_fraction_theta_full 0.996
_diffrn_measured_fraction_theta_max 0.996
_diffrn_measurement_device_type 'Bruker-Nonius 95mm CCD camera on \k-goniostat'
_diffrn_measurement_method '\f & \w scans'
_diffrn_radiation_monochromator '10cm confocal mirrors'
_diffrn_radiation_source 'Bruker-Nonius FR591 rotating anode'
_diffrn_radiation_type MoK\a
_diffrn_radiation_wavelength 0.71073
_diffrn_reflns_av_R_equivalents 0.0649
_diffrn_reflns_av_sigmaI/netI 0.0826
_diffrn_reflns_limit_h_max 21
_diffrn_reflns_limit_h_min -20
_diffrn_reflns_limit_k_max 25
_diffrn_reflns_limit_k_min -26
_diffrn_reflns_limit_l_max 13
_diffrn_reflns_limit_l_min -16
_diffrn_reflns_number 32213
_diffrn_reflns_theta_full 27.50
_diffrn_reflns_theta_max 27.50
_diffrn_reflns_theta_min 3.11
_exptl_absorpt_coefficient_mu 0.782
_exptl_absorpt_correction_T_max 0.9120
_exptl_absorpt_correction_T_min 0.8346
_exptl_absorpt_correction_type multi-scan
_exptl_absorpt_process_details 'SADABS V2.10 (Sheldrick, G.M., 2003)'
_exptl_crystal_colour 'dark green'
_exptl_crystal_density_diffrn 1.449
_exptl_crystal_density_method 'not measured'
_exptl_crystal_description 'chunky needle'
_exptl_crystal_F_000 1920
_exptl_crystal_size_max 0.24
_exptl_crystal_size_mid 0.18
_exptl_crystal_size_min 0.12
_refine_diff_density_max 1.143
_refine_diff_density_min -0.808
_refine_diff_density_rms 0.090
_refine_ls_extinction_coef 0.0024(3)
_refine_ls_extinction_expression Fc^*^=kFc[1+0.001xFc^2^\l^3^/sin(2\q)]^-1/4^
_refine_ls_extinction_method SHELXL
_refine_ls_goodness_of_fit_ref 1.155
_refine_ls_hydrogen_treatment constr
_refine_ls_matrix_type full
_refine_ls_number_parameters 641
_refine_ls_number_reflns 9665
_refine_ls_number_restraints 204
_refine_ls_restrained_S_all 1.146
_refine_ls_R_factor_all 0.1291
_refine_ls_R_factor_gt 0.0904
_refine_ls_shift/su_max 0.001
_refine_ls_shift/su_mean 0.000
_refine_ls_structure_factor_coef Fsqd
_refine_ls_weighting_details 'calc w=1/[\s^2^(Fo^2^)+(0.0000P)^2^+19.3288P] where P=(Fo^2^+2Fc^2^)/3'
_refine_ls_weighting_scheme calc
_refine_ls_wR_factor_gt 0.1730
_refine_ls_wR_factor_ref 0.1880
_reflns_number_gt 6694
_reflns_number_total 9665
_reflns_threshold_expression >2sigma(I)
_cod_data_source_file b819326f.txt
_cod_data_source_block 04slh042
_cod_depositor_comments
;
The following automatic conversions were performed:
'_symmetry_cell_setting' value 'Monoclinic' changed to 'monoclinic'
according to '/home/saulius/struct/CIF-dictionaries/cif_core.dic'
dictionary named 'cif_core.dic' version 2.4.1 from 2010-06-29.

Automatic conversion script
Id: cif_fix_enum 1527 2010-12-29 10:47:43Z saulius 
;
_cod_original_cell_volume 4223.8(7)
_cod_original_sg_symbol_H-M P2(1)/c
_cod_database_code 7000906

loop_
_symmetry_equiv_pos_as_xyz
'x, y, z'
'-x, y+1/2, -z+1/2'
'-x, -y, -z'
'x, -y-1/2, z-1/2'

loop_
_atom_site_label
_atom_site_type_symbol
_atom_site_fract_x
_atom_site_fract_y
_atom_site_fract_z
_atom_site_U_iso_or_equiv
_atom_site_adp_type
_atom_site_occupancy
_atom_site_symmetry_multiplicity
_atom_site_calc_flag
_atom_site_refinement_flags
_atom_site_disorder_assembly
_atom_site_disorder_group
C1A C 0.4174(4) 0.7385(4) 0.0834(6) 0.045(2) Uani 0.547(5) 1 d PGU A 1
C2A C 0.4249(5) 0.7625(4) 0.1865(6) 0.046(3) Uani 0.547(5) 1 d PGU A 1
H2A H 0.3788 0.7626 0.2315 0.056 Uiso 0.547(5) 1 calc PR A 1
C3A C 0.4999(6) 0.7865(6) 0.2237(6) 0.059(5) Uani 0.547(5) 1 d PGU A 1
H3A H 0.5051 0.8029 0.2942 0.071 Uiso 0.547(5) 1 calc PR A 1
C4A C 0.5674(5) 0.7865(7) 0.1579(8) 0.055(5) Uani 0.547(5) 1 d PGU A 1
C5A C 0.5598(4) 0.7624(5) 0.0548(7) 0.054(3) Uani 0.547(5) 1 d PGU A 1
H5A H 0.6059 0.7624 0.0097 0.064 Uiso 0.547(5) 1 calc PR A 1
C6A C 0.4848(5) 0.7385(4) 0.0175(5) 0.049(3) Uani 0.547(5) 1 d PGU A 1
H6A H 0.4797 0.7220 -0.0530 0.058 Uiso 0.547(5) 1 calc PR A 1
C7A C 0.6640(11) 0.8074(8) 0.3034(17) 0.097(7) Uani 0.547(5) 1 d P A 1
H7A1 H 0.6321 0.8401 0.3409 0.145 Uiso 0.547(5) 1 calc PR A 1
H7A2 H 0.7227 0.8158 0.3149 0.145 Uiso 0.547(5) 1 calc PR A 1
H7A3 H 0.6505 0.7643 0.3307 0.145 Uiso 0.547(5) 1 calc PR A 1
C8A C 0.1732(11) 0.7569(10) 0.0898(15) 0.068(6) Uani 0.547(5) 1 d PDU A 1
H8A1 H 0.1551 0.7244 0.0363 0.082 Uiso 0.547(5) 1 calc PR A 1
H8A2 H 0.1522 0.7999 0.0670 0.082 Uiso 0.547(5) 1 calc PR A 1
C9A C 0.1382(7) 0.7389(7) 0.2029(12) 0.065(4) Uani 0.547(5) 1 d PDU A 1
H9A1 H 0.1570 0.6950 0.2239 0.078 Uiso 0.547(5) 1 calc PR A 1
H9A2 H 0.1589 0.7701 0.2570 0.078 Uiso 0.547(5) 1 calc PR A 1
C10A C 0.0497(10) 0.7407(9) 0.1979(12) 0.054(4) Uani 0.547(5) 1 d PDU A 1
H10A H 0.0290 0.7075 0.1470 0.065 Uiso 0.547(5) 1 calc PR A 1
H10B H 0.0310 0.7837 0.1722 0.065 Uiso 0.547(5) 1 calc PR A 1
C11A C 0.0153(9) 0.7277(8) 0.3076(14) 0.081(4) Uani 0.547(5) 1 d PDU A 1
H11A H 0.0306 0.6839 0.3307 0.122 Uiso 0.547(5) 1 calc PR A 1
H11B H -0.0446 0.7316 0.3043 0.122 Uiso 0.547(5) 1 calc PR A 1
H11C H 0.0379 0.7594 0.3585 0.122 Uiso 0.547(5) 1 calc PR A 1
O1A O 0.2616(5) 0.7583(5) 0.0975(7) 0.065(3) Uani 0.547(5) 1 d P A 1
O2A O 0.6439(6) 0.8103(5) 0.1895(10) 0.081(4) Uani 0.547(5) 1 d P A 1
C1B C 0.2169(5) 0.7187(5) 0.1220(8) 0.045(2) Uani 0.453(5) 1 d PGU A 2
C2B C 0.1888(6) 0.6950(4) 0.2181(7) 0.051(4) Uani 0.453(5) 1 d PGU A 2
H2B H 0.2215 0.6656 0.2588 0.061 Uiso 0.453(5) 1 calc PR A 2
C3B C 0.1127(7) 0.7143(5) 0.2547(7) 0.058(4) Uani 0.453(5) 1 d PGU A 2
H3B H 0.0935 0.6981 0.3204 0.070 Uiso 0.453(5) 1 calc PR A 2
C4B C 0.0648(6) 0.7574(6) 0.1952(9) 0.073(9) Uani 0.453(5) 1 d PGU A 2
C5B C 0.0930(7) 0.7811(5) 0.0991(9) 0.058(4) Uani 0.453(5) 1 d PGU A 2
H5B H 0.0602 0.8105 0.0584 0.069 Uiso 0.453(5) 1 calc PR A 2
C6B C 0.1690(7) 0.7617(5) 0.0625(7) 0.060(7) Uani 0.453(5) 1 d PGU A 2
H6B H 0.1883 0.7779 -0.0032 0.072 Uiso 0.453(5) 1 calc PR A 2
C7B C -0.0484(12) 0.7472(10) 0.3164(16) 0.084(6) Uani 0.453(5) 1 d P A 2
H7B1 H -0.0508 0.6999 0.3094 0.126 Uiso 0.453(5) 1 calc PR A 2
H7B2 H -0.1040 0.7643 0.3250 0.126 Uiso 0.453(5) 1 calc PR A 2
H7B3 H -0.0144 0.7586 0.3788 0.126 Uiso 0.453(5) 1 calc PR A 2
C8B C 0.4510(10) 0.7526(9) 0.0918(13) 0.064(5) Uani 0.453(5) 1 d PDU A 2
H8B1 H 0.4533 0.7874 0.0377 0.077 Uiso 0.453(5) 1 calc PR A 2
H8B2 H 0.4748 0.7128 0.0612 0.077 Uiso 0.453(5) 1 calc PR A 2
C9B C 0.5014(9) 0.7734(12) 0.1958(16) 0.070(6) Uani 0.453(5) 1 d PDU A 2
H9B1 H 0.4798 0.8149 0.2229 0.084 Uiso 0.453(5) 1 calc PR A 2
H9B2 H 0.4949 0.7401 0.2518 0.084 Uiso 0.453(5) 1 calc PR A 2
C10B C 0.5871(13) 0.7805(14) 0.1723(17) 0.092(9) Uani 0.453(5) 1 d PDU A 2
H10C H 0.5947 0.8184 0.1252 0.110 Uiso 0.453(5) 1 calc PR A 2
H10D H 0.6067 0.7415 0.1348 0.110 Uiso 0.453(5) 1 calc PR A 2
C11B C 0.6364(11) 0.7899(11) 0.276(2) 0.081(4) Uani 0.453(5) 1 d PDU A 2
H11D H 0.6007 0.8079 0.3303 0.122 Uiso 0.453(5) 1 calc PR A 2
H11E H 0.6820 0.8198 0.2637 0.122 Uiso 0.453(5) 1 calc PR A 2
H11F H 0.6581 0.7480 0.3001 0.122 Uiso 0.453(5) 1 calc PR A 2
O1B O 0.3715(8) 0.7417(7) 0.1193(9) 0.092(5) Uani 0.453(5) 1 d P A 2
O2B O -0.0143(7) 0.7738(6) 0.2248(10) 0.071(4) Uani 0.453(5) 1 d P A 2
C12 C 0.3165(3) 0.3990(2) -0.2171(5) 0.0342(12) Uani 1 1 d . . .
C13 C 0.3974(3) 0.3922(3) -0.1775(5) 0.0363(13) Uani 1 1 d . . .
H13 H 0.4070 0.3909 -0.1026 0.044 Uiso 1 1 calc R . .
C14 C 0.4628(3) 0.3873(3) -0.2442(5) 0.0379(13) Uani 1 1 d . . .
H14 H 0.5169 0.3826 -0.2154 0.045 Uiso 1 1 calc R . .
C15 C 0.4498(3) 0.3894(3) -0.3538(5) 0.0357(12) Uani 1 1 d . . .
C16 C 0.3701(3) 0.3959(3) -0.3950(5) 0.0425(14) Uani 1 1 d . . .
H16 H 0.3609 0.3977 -0.4699 0.051 Uiso 1 1 calc R . .
C17 C 0.3048(3) 0.3997(3) -0.3278(5) 0.0394(13) Uani 1 1 d . . .
H17 H 0.2507 0.4028 -0.3570 0.047 Uiso 1 1 calc R . .
C18 C 0.5931(3) 0.3776(3) -0.3875(5) 0.0492(16) Uani 1 1 d . . .
H18A H 0.6082 0.4112 -0.3356 0.074 Uiso 1 1 calc R . .
H18B H 0.6310 0.3790 -0.4470 0.074 Uiso 1 1 calc R . .
H18C H 0.5964 0.3350 -0.3532 0.074 Uiso 1 1 calc R . .
C19A C 0.2066(6) 0.2830(4) -0.1098(8) 0.062(3) Uani 0.746(9) 1 d PDU B 1
H19A H 0.2548 0.2637 -0.1445 0.075 Uiso 0.746(9) 1 calc PR B 1
H19B H 0.1667 0.2944 -0.1672 0.075 Uiso 0.746(9) 1 calc PR B 1
C20A C 0.1700(7) 0.2330(4) -0.0471(8) 0.056(2) Uani 0.746(9) 1 d PDU B 1
H20A H 0.1161 0.2494 -0.0239 0.067 Uiso 0.746(9) 1 calc PR B 1
H20B H 0.2047 0.2274 0.0179 0.067 Uiso 0.746(9) 1 calc PR B 1
C21A C 0.1565(8) 0.1690(6) -0.0931(9) 0.075(3) Uani 0.746(9) 1 d PDU B 1
H21A H 0.2104 0.1482 -0.1036 0.090 Uiso 0.746(9) 1 calc PR B 1
H21B H 0.1296 0.1741 -0.1641 0.090 Uiso 0.746(9) 1 calc PR B 1
C22A C 0.1041(8) 0.1244(6) -0.0259(12) 0.068(4) Uani 0.746(9) 1 d PDU B 1
H22A H 0.1283 0.1211 0.0460 0.101 Uiso 0.746(9) 1 calc PR B 1
H22B H 0.1018 0.0813 -0.0585 0.101 Uiso 0.746(9) 1 calc PR B 1
H22C H 0.0484 0.1421 -0.0219 0.101 Uiso 0.746(9) 1 calc PR B 1
C19B C 0.1894(15) 0.3072(9) 0.005(2) 0.073(8) Uani 0.254(9) 1 d PDU B 2
H19C H 0.1304 0.3137 -0.0123 0.088 Uiso 0.254(9) 1 calc PR B 2
H19D H 0.2000 0.3266 0.0765 0.088 Uiso 0.254(9) 1 calc PR B 2
C20B C 0.2043(13) 0.2390(9) 0.013(3) 0.081(8) Uani 0.254(9) 1 d PDU B 2
H20C H 0.2422 0.2322 0.0748 0.097 Uiso 0.254(9) 1 calc PR B 2
H20D H 0.2344 0.2262 -0.0512 0.097 Uiso 0.254(9) 1 calc PR B 2
C21B C 0.1368(16) 0.1936(10) 0.024(2) 0.075(8) Uani 0.254(9) 1 d PDU B 2
H21C H 0.0845 0.2171 0.0114 0.090 Uiso 0.254(9) 1 calc PR B 2
H21D H 0.1371 0.1773 0.0981 0.090 Uiso 0.254(9) 1 calc PR B 2
C22B C 0.140(2) 0.1359(14) -0.052(3) 0.080(12) Uani 0.254(9) 1 d PDU B 2
H22D H 0.1879 0.1396 -0.0965 0.120 Uiso 0.254(9) 1 calc PR B 2
H22E H 0.0898 0.1354 -0.0967 0.120 Uiso 0.254(9) 1 calc PR B 2
H22F H 0.1430 0.0957 -0.0102 0.120 Uiso 0.254(9) 1 calc PR B 2
C23 C 0.1722(3) 0.5736(3) -0.2680(4) 0.0334(12) Uani 1 1 d . . .
C24 C 0.2113(3) 0.5546(2) -0.4362(4) 0.0335(12) Uani 1 1 d . . .
C25 C 0.3069(3) 0.5589(2) -0.3047(4) 0.0307(11) Uani 1 1 d . . .
C26 C 0.3918(3) 0.5555(2) -0.2590(4) 0.0315(11) Uani 1 1 d . . .
C27 C 0.4595(3) 0.5475(2) -0.3213(5) 0.0345(12) Uani 1 1 d . . .
H27 H 0.4543 0.5445 -0.3966 0.041 Uiso 1 1 calc R . .
C28 C 0.5358(3) 0.5440(3) -0.2701(5) 0.0409(14) Uani 1 1 d . . .
H28 H 0.5840 0.5382 -0.3102 0.049 Uiso 1 1 calc R . .
C29 C 0.5411(3) 0.5488(3) -0.1612(5) 0.0425(15) Uani 1 1 d . . .
H29 H 0.5929 0.5460 -0.1252 0.051 Uiso 1 1 calc R . .
C30 C 0.4700(3) 0.5578(3) -0.1044(5) 0.0415(14) Uani 1 1 d . . .
H30 H 0.4742 0.5616 -0.0291 0.050 Uiso 1 1 calc R . .
C31 C 0.1138(3) 0.5858(3) -0.1829(4) 0.0359(12) Uani 1 1 d . . .
C32 C 0.0297(3) 0.5901(3) -0.2009(5) 0.0441(14) Uani 1 1 d . . .
H32 H 0.0068 0.5873 -0.2709 0.053 Uiso 1 1 calc R . .
C33 C -0.0194(4) 0.5985(3) -0.1150(6) 0.0524(16) Uani 1 1 d . . .
H33 H -0.0773 0.6009 -0.1250 0.063 Uiso 1 1 calc R . .
C34 C 0.0148(4) 0.6036(3) -0.0138(6) 0.0496(16) Uani 1 1 d . . .
H34 H -0.0190 0.6094 0.0462 0.060 Uiso 1 1 calc R . .
C35 C 0.0994(4) 0.6001(3) -0.0018(5) 0.0441(14) Uani 1 1 d . . .
H35 H 0.1232 0.6040 0.0677 0.053 Uiso 1 1 calc R . .
C36 C 0.1885(3) 0.5417(3) -0.5496(4) 0.0348(12) Uani 1 1 d . . .
C37 C 0.1107(4) 0.5572(3) -0.5882(5) 0.0454(15) Uani 1 1 d . . .
H37 H 0.0714 0.5767 -0.5434 0.054 Uiso 1 1 calc R . .
C38 C 0.0915(4) 0.5435(3) -0.6944(5) 0.0494(16) Uani 1 1 d . . .
H38 H 0.0390 0.5542 -0.7238 0.059 Uiso 1 1 calc R . .
C39 C 0.1492(4) 0.5145(3) -0.7559(5) 0.0446(14) Uani 1 1 d . . .
H39 H 0.1377 0.5049 -0.8286 0.053 Uiso 1 1 calc R . .
C40 C 0.2247(4) 0.4995(3) -0.7100(5) 0.0461(15) Uani 1 1 d . . .
H40 H 0.2641 0.4786 -0.7529 0.055 Uiso 1 1 calc R . .
N1 N 0.2503(2) 0.5690(2) -0.2329(3) 0.0319(10) Uani 1 1 d . . .
N2 N 0.1495(3) 0.5670(2) -0.3694(4) 0.0357(10) Uani 1 1 d . . .
N3 N 0.2916(2) 0.5515(2) -0.4079(3) 0.0321(10) Uani 1 1 d . . .
N4 N 0.3956(3) 0.5615(2) -0.1519(4) 0.0348(10) Uani 1 1 d . . .
N5 N 0.1484(3) 0.5917(2) -0.0834(4) 0.0371(11) Uani 1 1 d . . .
N6 N 0.2456(3) 0.5126(2) -0.6085(4) 0.0411(11) Uani 1 1 d . . .
O3 O 0.2317(3) 0.3391(2) -0.0632(4) 0.0698(15) Uani 1 1 d D . .
O4 O 0.5107(2) 0.3885(2) -0.4266(3) 0.0440(10) Uani 1 1 d . . .
P1 P 0.31573(11) 0.69889(10) 0.05053(17) 0.0633(6) Uani 1 1 d . . .
P2 P 0.23202(9) 0.40682(7) -0.12716(13) 0.0388(4) Uani 1 1 d . B .
S1 S 0.31831(14) 0.60786(11) 0.10089(14) 0.0767(7) Uani 1 1 d . A .
S2 S 0.30348(10) 0.70005(8) -0.10575(14) 0.0518(4) Uani 1 1 d . A .
S3 S 0.26278(8) 0.46971(7) -0.01078(12) 0.0381(3) Uani 1 1 d . . .
S4 S 0.12899(8) 0.42136(8) -0.20783(13) 0.0435(4) Uani 1 1 d . . .
Ni1 Ni 0.27927(4) 0.57927(4) -0.07934(6) 0.0373(2) Uani 1 1 d . A .

loop_
_atom_site_aniso_label
_atom_site_aniso_U_11
_atom_site_aniso_U_22
_atom_site_aniso_U_33
_atom_site_aniso_U_23
_atom_site_aniso_U_13
_atom_site_aniso_U_12
C1A 0.068(7) 0.031(4) 0.034(5) 0.010(4) -0.001(5) -0.035(5)
C2A 0.041(6) 0.038(6) 0.060(8) -0.018(5) 0.000(5) -0.001(5)
C3A 0.065(11) 0.028(8) 0.085(12) -0.006(7) 0.005(8) -0.006(7)
C4A 0.073(11) 0.038(9) 0.054(10) 0.007(7) -0.012(8) -0.002(8)
C5A 0.045(6) 0.049(7) 0.066(8) 0.029(6) -0.008(6) -0.008(5)
C6A 0.055(7) 0.045(6) 0.045(7) 0.017(5) -0.005(6) -0.003(5)
C7A 0.083(12) 0.063(11) 0.141(18) 0.000(11) -0.072(12) -0.003(9)
C8A 0.086(15) 0.061(12) 0.057(9) -0.010(8) -0.006(9) -0.011(11)
C9A 0.056(8) 0.055(8) 0.082(11) -0.014(7) -0.029(8) -0.007(7)
C10A 0.051(8) 0.052(9) 0.058(10) -0.027(7) -0.014(7) 0.001(8)
C11A 0.058(8) 0.063(8) 0.123(13) -0.021(8) -0.009(8) -0.002(6)
O1A 0.049(5) 0.078(7) 0.069(6) -0.017(5) -0.006(4) 0.008(5)
O2A 0.054(6) 0.064(6) 0.123(10) 0.024(6) -0.033(6) -0.036(5)
C1B 0.068(7) 0.031(4) 0.034(5) 0.010(4) -0.001(5) -0.035(5)
C2B 0.072(9) 0.049(8) 0.031(7) -0.003(6) 0.000(7) -0.009(7)
C3B 0.070(11) 0.055(10) 0.051(10) 0.004(7) -0.002(8) -0.022(8)
C4B 0.10(2) 0.040(11) 0.077(15) -0.023(9) -0.004(13) -0.011(11)
C5B 0.083(11) 0.042(8) 0.049(9) -0.006(6) 0.030(8) -0.017(7)
C6B 0.070(14) 0.042(11) 0.071(14) -0.013(10) 0.032(11) -0.010(10)
C7B 0.086(14) 0.075(13) 0.093(15) -0.020(11) 0.036(12) -0.022(11)
C8B 0.076(12) 0.059(10) 0.058(11) 0.000(8) 0.025(9) -0.049(9)
C9B 0.037(11) 0.047(11) 0.124(16) 0.005(12) -0.008(11) 0.004(8)
C10B 0.105(16) 0.054(14) 0.12(2) 0.020(14) -0.013(16) -0.011(14)
C11B 0.058(8) 0.063(8) 0.123(13) -0.021(8) -0.009(8) -0.002(6)
O1B 0.095(9) 0.137(12) 0.046(7) 0.001(7) 0.001(6) -0.091(9)
O2B 0.065(7) 0.067(7) 0.083(9) -0.014(6) 0.026(6) 0.005(6)
C12 0.031(3) 0.026(2) 0.045(3) -0.001(2) -0.007(2) 0.000(2)
C13 0.035(3) 0.034(3) 0.039(3) -0.001(2) -0.013(2) 0.004(2)
C14 0.029(3) 0.035(3) 0.049(4) -0.007(3) -0.008(2) 0.003(2)
C15 0.033(3) 0.032(3) 0.043(3) -0.009(2) 0.002(2) 0.001(2)
C16 0.039(3) 0.042(3) 0.046(4) -0.010(3) -0.011(3) 0.000(3)
C17 0.031(3) 0.039(3) 0.048(4) -0.003(3) -0.013(3) -0.001(2)
C18 0.027(3) 0.057(4) 0.063(4) 0.002(3) 0.003(3) -0.002(3)
C19A 0.068(6) 0.042(5) 0.076(7) 0.006(5) -0.011(5) -0.001(4)
C20A 0.080(7) 0.047(5) 0.040(5) 0.013(4) -0.008(5) 0.005(5)
C21A 0.087(8) 0.080(8) 0.058(7) 0.013(6) -0.005(6) -0.019(7)
C22A 0.079(9) 0.046(6) 0.078(8) 0.013(6) 0.010(7) -0.018(6)
C19B 0.061(14) 0.048(13) 0.111(18) 0.043(14) 0.022(14) -0.002(12)
C20B 0.098(17) 0.041(13) 0.102(19) 0.049(14) -0.040(16) -0.007(13)
C21B 0.071(15) 0.069(15) 0.085(17) 0.025(14) 0.009(14) 0.015(13)
C22B 0.07(3) 0.06(2) 0.11(3) 0.02(2) -0.02(2) -0.01(2)
C23 0.027(2) 0.034(3) 0.039(3) 0.006(2) -0.007(2) -0.004(2)
C24 0.033(3) 0.032(3) 0.035(3) 0.002(2) -0.006(2) 0.000(2)
C25 0.030(3) 0.032(3) 0.029(3) 0.001(2) -0.008(2) -0.002(2)
C26 0.030(3) 0.031(3) 0.033(3) 0.003(2) -0.009(2) -0.004(2)
C27 0.033(3) 0.033(3) 0.037(3) 0.005(2) -0.002(2) -0.002(2)
C28 0.029(3) 0.037(3) 0.056(4) 0.007(3) -0.007(3) -0.001(2)
C29 0.029(3) 0.039(3) 0.058(4) 0.011(3) -0.016(3) -0.006(2)
C30 0.040(3) 0.041(3) 0.043(4) 0.009(3) -0.021(3) -0.007(3)
C31 0.036(3) 0.038(3) 0.034(3) -0.004(2) -0.002(2) -0.003(2)
C32 0.036(3) 0.044(3) 0.052(4) -0.002(3) 0.001(3) -0.002(3)
C33 0.036(3) 0.053(4) 0.068(5) -0.001(3) 0.006(3) -0.003(3)
C34 0.051(4) 0.040(3) 0.058(4) 0.004(3) 0.025(3) 0.002(3)
C35 0.057(4) 0.036(3) 0.040(4) 0.000(3) 0.006(3) -0.003(3)
C36 0.034(3) 0.034(3) 0.035(3) 0.001(2) -0.011(2) -0.004(2)
C37 0.042(3) 0.051(4) 0.043(4) -0.002(3) -0.014(3) 0.009(3)
C38 0.046(3) 0.048(4) 0.053(4) 0.004(3) -0.022(3) 0.007(3)
C39 0.053(4) 0.044(3) 0.036(3) 0.004(3) -0.008(3) -0.007(3)
C40 0.044(3) 0.060(4) 0.034(3) 0.005(3) -0.001(3) -0.010(3)
N1 0.028(2) 0.037(2) 0.031(2) 0.0033(19) -0.0040(18) -0.0027(18)
N2 0.031(2) 0.039(2) 0.037(3) 0.001(2) -0.009(2) 0.001(2)
N3 0.028(2) 0.036(2) 0.031(3) 0.0057(19) -0.0059(18) -0.0022(19)
N4 0.031(2) 0.040(2) 0.033(3) 0.006(2) -0.0095(19) -0.0106(19)
N5 0.038(2) 0.036(2) 0.037(3) -0.001(2) 0.001(2) -0.004(2)
N6 0.040(3) 0.054(3) 0.029(3) -0.001(2) -0.004(2) -0.004(2)
O3 0.077(3) 0.049(3) 0.082(4) 0.025(3) -0.035(3) -0.025(2)
O4 0.035(2) 0.052(2) 0.045(2) -0.006(2) -0.0007(18) 0.0017(18)
P1 0.0527(10) 0.0742(13) 0.0619(13) -0.0254(10) -0.0227(9) 0.0011(9)
P2 0.0312(7) 0.0386(8) 0.0462(9) 0.0061(7) -0.0070(6) -0.0059(6)
S1 0.1021(15) 0.0980(15) 0.0298(9) -0.0002(9) -0.0046(9) -0.0622(13)
S2 0.0553(9) 0.0419(8) 0.0581(11) -0.0014(8) -0.0042(8) -0.0076(7)
S3 0.0317(7) 0.0467(8) 0.0356(8) 0.0061(6) -0.0044(6) -0.0045(6)
S4 0.0261(6) 0.0527(9) 0.0516(10) -0.0014(7) -0.0060(6) -0.0045(6)
Ni1 0.0345(4) 0.0456(4) 0.0315(4) 0.0020(3) -0.0051(3) -0.0092(3)

loop_
_atom_type_symbol
_atom_type_description
_atom_type_scat_dispersion_real
_atom_type_scat_dispersion_imag
_atom_type_scat_source
C C 0.0033 0.0016 'International Tables Vol C Tables 4.2.6.8 and 6.1.1.4'
H H 0.0000 0.0000 'International Tables Vol C Tables 4.2.6.8 and 6.1.1.4'
N N 0.0061 0.0033 'International Tables Vol C Tables 4.2.6.8 and 6.1.1.4'
O O 0.0106 0.0060 'International Tables Vol C Tables 4.2.6.8 and 6.1.1.4'
P P 0.1023 0.0942 'International Tables Vol C Tables 4.2.6.8 and 6.1.1.4'
S S 0.1246 0.1234 'International Tables Vol C Tables 4.2.6.8 and 6.1.1.4'
Ni Ni 0.3393 1.1124 'International Tables Vol C Tables 4.2.6.8 and 6.1.1.4'

loop_
_geom_angle_atom_site_label_1
_geom_angle_atom_site_label_2
_geom_angle_atom_site_label_3
_geom_angle
_geom_angle_site_symmetry_1
_geom_angle_site_symmetry_3
_geom_angle_publ_flag
C2A C1A C6A 120.0 . . ?
C2A C1A P1 114.7(4) . . ?
C6A C1A P1 124.9(4) . . ?
C3A C2A C1A 120.0 . . ?
C3A C2A H2A 120.0 . . ?
C1A C2A H2A 120.0 . . ?
C4A C3A C2A 120.0 . . ?
C4A C3A H3A 120.0 . . ?
C2A C3A H3A 120.0 . . ?
C3A C4A C5A 120.0 . . ?
C3A C4A O2A 123.1(8) . . ?
C5A C4A O2A 116.9(8) . . ?
C4A C5A C6A 120.0 . . ?
C4A C5A H5A 120.0 . . ?
C6A C5A H5A 120.0 . . ?
C5A C6A C1A 120.0 . . ?
C5A C6A H6A 120.0 . . ?
C1A C6A H6A 120.0 . . ?
O1A C8A C9A 108.8(13) . . ?
O1A C8A H8A1 109.9 . . ?
C9A C8A H8A1 109.9 . . ?
O1A C8A H8A2 109.9 . . ?
C9A C8A H8A2 109.9 . . ?
H8A1 C8A H8A2 108.3 . . ?
C10A C9A C8A 109.5(12) . . ?
C10A C9A H9A1 109.8 . . ?
C8A C9A H9A1 109.8 . . ?
C10A C9A H9A2 109.8 . . ?
C8A C9A H9A2 109.8 . . ?
H9A1 C9A H9A2 108.2 . . ?
C9A C10A C11A 110.1(12) . . ?
C9A C10A H10A 109.6 . . ?
C11A C10A H10A 109.6 . . ?
C9A C10A H10B 109.6 . . ?
C11A C10A H10B 109.6 . . ?
H10A C10A H10B 108.2 . . ?
C8A O1A P1 120.6(11) . . ?
C4A O2A C7A 116.4(12) . . ?
C2B C1B C6B 120.0 . . ?
C2B C1B P1 129.2(5) . . ?
C6B C1B P1 110.7(5) . . ?
C3B C2B C1B 120.0 . . ?
C3B C2B H2B 120.0 . . ?
C1B C2B H2B 120.0 . . ?
C2B C3B C4B 120.0 . . ?
C2B C3B H3B 120.0 . . ?
C4B C3B H3B 120.0 . . ?
C5B C4B C3B 120.0 . . ?
C5B C4B O2B 118.2(9) . . ?
C3B C4B O2B 121.6(9) . . ?
C4B C5B C6B 120.0 . . ?
C4B C5B H5B 120.0 . . ?
C6B C5B H5B 120.0 . . ?
C5B C6B C1B 120.0 . . ?
C5B C6B H6B 120.0 . . ?
C1B C6B H6B 120.0 . . ?
O2B C7B H7B1 109.5 . . ?
O2B C7B H7B2 109.5 . . ?
H7B1 C7B H7B2 109.5 . . ?
O2B C7B H7B3 109.5 . . ?
H7B1 C7B H7B3 109.5 . . ?
H7B2 C7B H7B3 109.5 . . ?
O1B C8B C9B 108.2(12) . . ?
O1B C8B H8B1 110.1 . . ?
C9B C8B H8B1 110.1 . . ?
O1B C8B H8B2 110.1 . . ?
C9B C8B H8B2 110.1 . . ?
H8B1 C8B H8B2 108.4 . . ?
C10B C9B C8B 110.1(13) . . ?
C10B C9B H9B1 109.6 . . ?
C8B C9B H9B1 109.6 . . ?
C10B C9B H9B2 109.6 . . ?
C8B C9B H9B2 109.6 . . ?
H9B1 C9B H9B2 108.1 . . ?
C9B C10B C11B 109.4(13) . . ?
C9B C10B H10C 109.8 . . ?
C11B C10B H10C 109.8 . . ?
C9B C10B H10D 109.8 . . ?
C11B C10B H10D 109.8 . . ?
H10C C10B H10D 108.2 . . ?
C10B C11B H11D 109.5 . . ?
C10B C11B H11E 109.5 . . ?
H11D C11B H11E 109.5 . . ?
C10B C11B H11F 109.5 . . ?
H11D C11B H11F 109.5 . . ?
H11E C11B H11F 109.5 . . ?
C8B O1B P1 120.6(11) . . ?
C4B O2B C7B 120.7(14) . . ?
C17 C12 C13 117.3(5) . . ?
C17 C12 P2 122.1(4) . . ?
C13 C12 P2 120.6(4) . . ?
C14 C13 C12 121.7(5) . . ?
C14 C13 H13 119.2 . . ?
C12 C13 H13 119.2 . . ?
C13 C14 C15 119.9(5) . . ?
C13 C14 H14 120.0 . . ?
C15 C14 H14 120.0 . . ?
O4 C15 C14 124.5(5) . . ?
O4 C15 C16 116.0(5) . . ?
C14 C15 C16 119.4(5) . . ?
C17 C16 C15 120.3(6) . . ?
C17 C16 H16 119.8 . . ?
C15 C16 H16 119.8 . . ?
C16 C17 C12 121.3(5) . . ?
C16 C17 H17 119.4 . . ?
C12 C17 H17 119.4 . . ?
O4 C18 H18A 109.5 . . ?
O4 C18 H18B 109.5 . . ?
H18A C18 H18B 109.5 . . ?
O4 C18 H18C 109.5 . . ?
H18A C18 H18C 109.5 . . ?
H18B C18 H18C 109.5 . . ?
O3 C19A C20A 120.2(9) . . ?
O3 C19A H19A 107.3 . . ?
C20A C19A H19A 107.3 . . ?
O3 C19A H19B 107.3 . . ?
C20A C19A H19B 107.3 . . ?
H19A C19A H19B 106.9 . . ?
C19A C20A C21A 119.7(9) . . ?
C19A C20A H20A 107.4 . . ?
C21A C20A H20A 107.4 . . ?
C19A C20A H20B 107.4 . . ?
C21A C20A H20B 107.4 . . ?
H20A C20A H20B 106.9 . . ?
C20A C21A C22A 114.2(11) . . ?
C20A C21A H21A 108.7 . . ?
C22A C21A H21A 108.7 . . ?
C20A C21A H21B 108.7 . . ?
C22A C21A H21B 108.7 . . ?
H21A C21A H21B 107.6 . . ?
O3 C19B C20B 116.8(19) . . ?
O3 C19B H19C 108.1 . . ?
C20B C19B H19C 108.1 . . ?
O3 C19B H19D 108.1 . . ?
C20B C19B H19D 108.1 . . ?
H19C C19B H19D 107.3 . . ?
C19B C20B C21B 120.8(13) . . ?
C19B C20B H20C 107.1 . . ?
C21B C20B H20C 107.1 . . ?
C19B C20B H20D 107.1 . . ?
C21B C20B H20D 107.1 . . ?
H20C C20B H20D 106.8 . . ?
C20B C21B C22B 114.3(13) . . ?
C20B C21B H21C 108.7 . . ?
C22B C21B H21C 108.7 . . ?
C20B C21B H21D 108.7 . . ?
C22B C21B H21D 108.7 . . ?
H21C C21B H21D 107.6 . . ?
C21B C22B H22D 109.5 . . ?
C21B C22B H22E 109.5 . . ?
H22D C22B H22E 109.5 . . ?
C21B C22B H22F 109.5 . . ?
H22D C22B H22F 109.5 . . ?
H22E C22B H22F 109.5 . . ?
N2 C23 N1 123.4(5) . . ?
N2 C23 C31 123.1(4) . . ?
N1 C23 C31 113.5(5) . . ?
N2 C24 N3 125.3(5) . . ?
N2 C24 C36 117.1(4) . . ?
N3 C24 C36 117.6(5) . . ?
N1 C25 N3 124.6(4) . . ?
N1 C25 C26 113.7(5) . . ?
N3 C25 C26 121.7(5) . . ?
N4 C26 C27 123.9(5) . . ?
N4 C26 C25 113.7(5) . . ?
C27 C26 C25 122.4(5) . . ?
C26 C27 C28 117.6(5) . . ?
C26 C27 H27 121.2 . . ?
C28 C27 H27 121.2 . . ?
C29 C28 C27 119.6(6) . . ?
C29 C28 H28 120.2 . . ?
C27 C28 H28 120.2 . . ?
C28 C29 C30 119.2(5) . . ?
C28 C29 H29 120.4 . . ?
C30 C29 H29 120.4 . . ?
N4 C30 C29 122.4(6) . . ?
N4 C30 H30 118.8 . . ?
C29 C30 H30 118.8 . . ?
N5 C31 C32 122.0(5) . . ?
N5 C31 C23 114.8(5) . . ?
C32 C31 C23 123.2(5) . . ?
C33 C32 C31 118.2(6) . . ?
C33 C32 H32 120.9 . . ?
C31 C32 H32 120.9 . . ?
C32 C33 C34 120.3(6) . . ?
C32 C33 H33 119.8 . . ?
C34 C33 H33 119.8 . . ?
C33 C34 C35 118.5(6) . . ?
C33 C34 H34 120.8 . . ?
C35 C34 H34 120.8 . . ?
N5 C35 C34 122.5(6) . . ?
N5 C35 H35 118.7 . . ?
C34 C35 H35 118.7 . . ?
N6 C36 C37 123.4(5) . . ?
N6 C36 C24 116.5(4) . . ?
C37 C36 C24 120.0(5) . . ?
C36 C37 C38 118.2(6) . . ?
C36 C37 H37 120.9 . . ?
C38 C37 H37 120.9 . . ?
C39 C38 C37 119.1(5) . . ?
C39 C38 H38 120.4 . . ?
C37 C38 H38 120.4 . . ?
C38 C39 C40 118.7(6) . . ?
C38 C39 H39 120.7 . . ?
C40 C39 H39 120.7 . . ?
N6 C40 C39 123.8(6) . . ?
N6 C40 H40 118.1 . . ?
C39 C40 H40 118.1 . . ?
C25 N1 C23 117.3(5) . . ?
C25 N1 Ni1 121.7(3) . . ?
C23 N1 Ni1 121.0(4) . . ?
C23 N2 C24 114.9(4) . . ?
C25 N3 C24 114.4(5) . . ?
C30 N4 C26 117.3(5) . . ?
C30 N4 Ni1 128.1(4) . . ?
C26 N4 Ni1 114.6(3) . . ?
C35 N5 C31 118.4(5) . . ?
C35 N5 Ni1 127.8(4) . . ?
C31 N5 Ni1 113.7(4) . . ?
C40 N6 C36 116.8(5) . . ?
C19B O3 C19A 72.2(14) . . ?
C19B O3 P2 141.1(10) . . ?
C19A O3 P2 122.0(5) . . ?
C15 O4 C18 117.4(5) . . ?
O1B P1 O1A 71.3(7) . . ?
O1B P1 C1A 27.5(6) . . ?
O1A P1 C1A 94.3(4) . . ?
O1B P1 C1B 96.2(6) . . ?
O1A P1 C1B 36.6(4) . . ?
C1A P1 C1B 123.5(4) . . ?
O1B P1 S2 127.2(5) . . ?
O1A P1 S2 108.0(3) . . ?
C1A P1 S2 106.4(3) . . ?
C1B P1 S2 113.5(3) . . ?
O1B P1 S1 111.2(6) . . ?
O1A P1 S1 127.3(4) . . ?
C1A P1 S1 109.2(3) . . ?
C1B P1 S1 93.7(3) . . ?
S2 P1 S1 109.31(11) . . ?
O3 P2 C12 104.1(3) . . ?
O3 P2 S4 112.18(18) . . ?
C12 P2 S4 110.22(19) . . ?
O3 P2 S3 101.6(2) . . ?
C12 P2 S3 109.33(18) . . ?
S4 P2 S3 118.23(10) . . ?
P1 S1 Ni1 85.93(9) . . ?
P1 S2 Ni1 82.58(9) . . ?
P2 S3 Ni1 111.71(8) . . ?
N1 Ni1 N5 76.99(17) . . ?
N1 Ni1 N4 76.31(16) . . ?
N5 Ni1 N4 153.30(17) . . ?
N1 Ni1 S1 171.75(14) . . ?
N5 Ni1 S1 103.57(14) . . ?
N4 Ni1 S1 102.87(13) . . ?
N1 Ni1 S3 102.59(13) . . ?
N5 Ni1 S3 90.10(12) . . ?
N4 Ni1 S3 95.54(12) . . ?
S1 Ni1 S3 85.65(7) . . ?
N1 Ni1 S2 90.72(13) . . ?
N5 Ni1 S2 92.12(13) . . ?
N4 Ni1 S2 88.35(12) . . ?
S1 Ni1 S2 81.04(7) . . ?
S3 Ni1 S2 166.66(6) . . ?

loop_
_geom_bond_atom_site_label_1
_geom_bond_atom_site_label_2
_geom_bond_distance
_geom_bond_site_symmetry_2
_geom_bond_publ_flag
C1A C2A 1.3900 . ?
C1A C6A 1.3900 . ?
C1A P1 1.885(6) . ?
C2A C3A 1.3900 . ?
C2A H2A 0.9500 . ?
C3A C4A 1.3900 . ?
C3A H3A 0.9500 . ?
C4A C5A 1.3900 . ?
C4A O2A 1.390(10) . ?
C5A C6A 1.3900 . ?
C5A H5A 0.9500 . ?
C6A H6A 0.9500 . ?
C7A O2A 1.46(2) . ?
C7A H7A1 0.9800 . ?
C7A H7A2 0.9800 . ?
C7A H7A3 0.9800 . ?
C8A O1A 1.442(18) . ?
C8A C9A 1.586(19) . ?
C8A H8A1 0.9900 . ?
C8A H8A2 0.9900 . ?
C9A C10A 1.442(17) . ?
C9A H9A1 0.9900 . ?
C9A H9A2 0.9900 . ?
C10A C11A 1.523(19) . ?
C10A H10A 0.9900 . ?
C10A H10B 0.9900 . ?
C11A H11A 0.9800 . ?
C11A H11B 0.9800 . ?
C11A H11C 0.9800 . ?
O1A P1 1.628(9) . ?
C1B C2B 1.3900 . ?
C1B C6B 1.3900 . ?
C1B P1 1.904(8) . ?
C2B C3B 1.3900 . ?
C2B H2B 0.9500 . ?
C3B C4B 1.3900 . ?
C3B H3B 0.9500 . ?
C4B C5B 1.3900 . ?
C4B O2B 1.391(13) . ?
C5B C6B 1.3900 . ?
C5B H5B 0.9500 . ?
C6B H6B 0.9500 . ?
C7B O2B 1.40(2) . ?
C7B H7B1 0.9800 . ?
C7B H7B2 0.9800 . ?
C7B H7B3 0.9800 . ?
C8B O1B 1.367(18) . ?
C8B C9B 1.587(19) . ?
C8B H8B1 0.9900 . ?
C8B H8B2 0.9900 . ?
C9B C10B 1.441(17) . ?
C9B H9B1 0.9900 . ?
C9B H9B2 0.9900 . ?
C10B C11B 1.53(2) . ?
C10B H10C 0.9900 . ?
C10B H10D 0.9900 . ?
C11B H11D 0.9800 . ?
C11B H11E 0.9800 . ?
C11B H11F 0.9800 . ?
O1B P1 1.523(11) . ?
C12 C17 1.399(8) . ?
C12 C13 1.404(7) . ?
C12 P2 1.808(6) . ?
C13 C14 1.375(8) . ?
C13 H13 0.9500 . ?
C14 C15 1.389(8) . ?
C14 H14 0.9500 . ?
C15 O4 1.364(6) . ?
C15 C16 1.393(7) . ?
C16 C17 1.375(8) . ?
C16 H16 0.9500 . ?
C17 H17 0.9500 . ?
C18 O4 1.438(6) . ?
C18 H18A 0.9800 . ?
C18 H18B 0.9800 . ?
C18 H18C 0.9800 . ?
C19A O3 1.357(9) . ?
C19A C20A 1.435(11) . ?
C19A H19A 0.9900 . ?
C19A H19B 0.9900 . ?
C20A C21A 1.456(13) . ?
C20A H20A 0.9900 . ?
C20A H20B 0.9900 . ?
C21A C22A 1.525(14) . ?
C21A H21A 0.9900 . ?
C21A H21B 0.9900 . ?
C22A H22A 0.9800 . ?
C22A H22B 0.9800 . ?
C22A H22C 0.9800 . ?
C19B O3 1.295(16) . ?
C19B C20B 1.433(12) . ?
C19B H19C 0.9900 . ?
C19B H19D 0.9900 . ?
C20B C21B 1.453(14) . ?
C20B H20C 0.9900 . ?
C20B H20D 0.9900 . ?
C21B C22B 1.524(14) . ?
C21B H21C 0.9900 . ?
C21B H21D 0.9900 . ?
C22B H22D 0.9800 . ?
C22B H22E 0.9800 . ?
C22B H22F 0.9800 . ?
C23 N2 1.326(7) . ?
C23 N1 1.341(6) . ?
C23 C31 1.468(8) . ?
C24 N2 1.349(7) . ?
C24 N3 1.349(6) . ?
C24 C36 1.488(7) . ?
C25 N1 1.321(7) . ?
C25 N3 1.324(6) . ?
C25 C26 1.487(7) . ?
C26 N4 1.351(7) . ?
C26 C27 1.377(7) . ?
C27 C28 1.388(7) . ?
C27 H27 0.9500 . ?
C28 C29 1.373(8) . ?
C28 H28 0.9500 . ?
C29 C30 1.386(8) . ?
C29 H29 0.9500 . ?
C30 N4 1.343(6) . ?
C30 H30 0.9500 . ?
C31 N5 1.366(7) . ?
C31 C32 1.387(7) . ?
C32 C33 1.368(9) . ?
C32 H32 0.9500 . ?
C33 C34 1.380(9) . ?
C33 H33 0.9500 . ?
C34 C35 1.386(8) . ?
C34 H34 0.9500 . ?
C35 N5 1.325(7) . ?
C35 H35 0.9500 . ?
C36 N6 1.342(7) . ?
C36 C37 1.386(7) . ?
C37 C38 1.393(8) . ?
C37 H37 0.9500 . ?
C38 C39 1.368(9) . ?
C38 H38 0.9500 . ?
C39 C40 1.381(8) . ?
C39 H39 0.9500 . ?
C40 N6 1.340(7) . ?
C40 H40 0.9500 . ?
N1 Ni1 1.987(4) . ?
N4 Ni1 2.152(5) . ?
N5 Ni1 2.147(4) . ?
O3 P2 1.613(5) . ?
P1 S2 1.969(3) . ?
P1 S1 1.983(3) . ?
P2 S4 1.965(2) . ?
P2 S3 2.010(2) . ?
S1 Ni1 2.4115(18) . ?
S2 Ni1 2.5471(18) . ?
S3 Ni1 2.4369(16) . ?
